data_1517807
loop_
_publ_author_name
'Gushchin, Pavel V.'
'Kuznetsov, Maxim L.'
'Haukka, Matti'
'Kukushkin, Vadim Yu'

_publ_section_title
;
 Anionic halide&#x00B7;&#x00B7;&#x00B7;alcohol clusters in the solid
 state.
;
_journal_issue 40
_journal_name_full 'The journal of physical chemistry. A'
_journal_page_first 9529
_journal_page_last 9539
_journal_paper_doi 10.1021/jp506256a
_journal_volume 118
_journal_year 2014
_chemical_formula_moiety 'C32 H38 N10 Pt, 2(C2 H6 O), 2(Cl)'
_chemical_formula_sum 'C36 H50 Cl2 N10 O2 Pt'
_chemical_formula_weight 920.85
_chemical_name_systematic
; 
 ? 
;
_space_group_crystal_system orthorhombic
_space_group_IT_number 61
_space_group_name_Hall '-P 2ac 2ab'
_space_group_name_H-M_alt 'P b c a'
_symmetry_space_group_name_Hall '-P 2ac 2ab'
_symmetry_space_group_name_H-M 'P b c a'
_atom_sites_solution_hydrogens geom
_atom_sites_solution_primary direct
_atom_sites_solution_secondary difmap
_audit_creation_method SHELXL-97
_cell_angle_alpha 90.00
_cell_angle_beta 90.00
_cell_angle_gamma 90.00
_cell_formula_units_Z 4
_cell_length_a 10.4214(2)
_cell_length_b 17.7041(3)
_cell_length_c 21.4018(5)
_cell_measurement_reflns_used 41420
_cell_measurement_temperature 123(2)
_cell_measurement_theta_max 29.13
_cell_measurement_theta_min 1.00
_cell_volume 3948.66(14)
_computing_cell_refinement 'Denzo/Scalepack (Otwinowski & Minor, 1997)'
_computing_data_collection 'Collect (Bruker AXS BV, 1997-2008)'
_computing_data_reduction 'Denzo/Scalepack (Otwinowski & Minor, 1997)'
_computing_molecular_graphics 'CrystaMaker (CrystalMaker Software ltd., 2011)'
_computing_publication_material 'SHELXL-97 (Sheldrick, 2008)'
_computing_structure_refinement 'SHELXL-97 (Sheldrick, 2008)'
_computing_structure_solution 'SUPERFLIP (Palatinus & Chapuis, 2007)'
_diffrn_ambient_temperature 123(2)
_diffrn_detector_area_resol_mean 16
_diffrn_measured_fraction_theta_full 0.996
_diffrn_measured_fraction_theta_max 0.996
_diffrn_measurement_device '62mm x 62mm CCD camera on \k-goniostat'
_diffrn_measurement_device_type 'Bruker KAPPA APEX II CCD'
_diffrn_measurement_method '\f scans and \w scans with \k offset'
_diffrn_radiation_monochromator 'horizontally mounted graphite crystal'
_diffrn_radiation_source 'fine-focus sealed tube'
_diffrn_radiation_type MoK\a
_diffrn_radiation_wavelength 0.71073
_diffrn_reflns_av_R_equivalents 0.0333
_diffrn_reflns_av_sigmaI/netI 0.0235
_diffrn_reflns_limit_h_max 14
_diffrn_reflns_limit_h_min -14
_diffrn_reflns_limit_k_max 23
_diffrn_reflns_limit_k_min -24
_diffrn_reflns_limit_l_max 29
_diffrn_reflns_limit_l_min -29
_diffrn_reflns_number 33594
_diffrn_reflns_theta_full 29.18
_diffrn_reflns_theta_max 29.18
_diffrn_reflns_theta_min 2.49
_exptl_absorpt_coefficient_mu 3.734
_exptl_absorpt_correction_T_max 0.7458
_exptl_absorpt_correction_T_min 0.5387
_exptl_absorpt_correction_type multi-scan
_exptl_absorpt_process_details 'SADABS-2012/1 (Bruker, 2012)'
_exptl_crystal_colour 'dark red'
_exptl_crystal_density_diffrn 1.549
_exptl_crystal_density_method 'not measured'
_exptl_crystal_description block
_exptl_crystal_F_000 1856
_exptl_crystal_size_max 0.362
_exptl_crystal_size_mid 0.287
_exptl_crystal_size_min 0.090
_refine_diff_density_max 0.694
_refine_diff_density_min -0.658
_refine_diff_density_rms 0.099
_refine_ls_extinction_method none
_refine_ls_goodness_of_fit_ref 1.146
_refine_ls_hydrogen_treatment mixed
_refine_ls_matrix_type full
_refine_ls_number_parameters 240
_refine_ls_number_reflns 5325
_refine_ls_number_restraints 0
_refine_ls_restrained_S_all 1.146
_refine_ls_R_factor_all 0.0539
_refine_ls_R_factor_gt 0.0310
_refine_ls_shift/su_max 0.000
_refine_ls_shift/su_mean 0.000
_refine_ls_structure_factor_coef Fsqd
_refine_ls_weighting_details 'calc w=1/[\s^2^(Fo^2^)+(0.0000P)^2^+13.0572P] where P=(Fo^2^+2Fc^2^)/3'
_refine_ls_weighting_scheme calc
_refine_ls_wR_factor_gt 0.0554
_refine_ls_wR_factor_ref 0.0652
_reflns_number_gt 3700
_reflns_number_total 5325
_reflns_threshold_expression >2sigma(I)
_cod_data_source_file jp506256a_si_001.cif
_cod_data_source_block 1cl2etoh2
_cod_depositor_comments 'Adding full bibliography for 1517806--1517811.cif.'
_cod_database_code 1517807

loop_
_symmetry_equiv_pos_as_xyz
'x, y, z'
'-x+1/2, -y, z+1/2'
'x+1/2, -y+1/2, -z'
'-x, y+1/2, -z+1/2'
'-x, -y, -z'
'x-1/2, y, -z-1/2'
'-x-1/2, y-1/2, z'
'x, -y-1/2, z-1/2'

loop_
_atom_site_label
_atom_site_type_symbol
_atom_site_fract_x
_atom_site_fract_y
_atom_site_fract_z
_atom_site_U_iso_or_equiv
_atom_site_adp_type
_atom_site_occupancy
_atom_site_symmetry_multiplicity
_atom_site_calc_flag
_atom_site_refinement_flags
Pt1 Pt 0.0000 0.0000 0.5000 0.01595(5) Uani 1 2 d S
N1 N -0.1447(3) 0.07138(14) 0.48047(13) 0.0184(5) Uani 1 1 d .
N2 N 0.3254(3) -0.13836(16) 0.48567(14) 0.0261(7) Uani 1 1 d .
H2N H 0.3222 -0.1695 0.5177 0.031 Uiso 1 1 calc R
H2M H 0.3860 -0.1434 0.4573 0.031 Uiso 1 1 calc R
N3 N 0.2519(3) -0.03711(15) 0.42701(13) 0.0197(6) Uani 1 1 d .
N4 N 0.3139(3) 0.08513(15) 0.40025(14) 0.0228(6) Uani 1 1 d .
N5 N 0.1364(3) 0.06702(15) 0.46488(14) 0.0205(6) Uani 1 1 d .
H5N H 0.134(4) 0.114(2) 0.4742(18) 0.026(10) Uiso 1 1 d .
C1 C -0.1473(3) 0.10401(18) 0.41912(16) 0.0212(7) Uani 1 1 d .
C2 C -0.0925(3) 0.17429(19) 0.40802(17) 0.0263(7) Uani 1 1 d .
H2 H -0.0600 0.2036 0.4417 0.032 Uiso 1 1 calc R
C3 C -0.0857(4) 0.2014(2) 0.34705(18) 0.0321(8) Uani 1 1 d .
H3 H -0.0481 0.2493 0.3390 0.039 Uiso 1 1 calc R
C4 C -0.1333(4) 0.1590(2) 0.29829(19) 0.0370(9) Uani 1 1 d .
H4 H -0.1275 0.1776 0.2568 0.044 Uiso 1 1 calc R
C5 C -0.1900(4) 0.0888(2) 0.30956(19) 0.0377(9) Uani 1 1 d .
H5A H -0.2236 0.0600 0.2759 0.045 Uiso 1 1 calc R
C6 C -0.1969(4) 0.0615(2) 0.37026(18) 0.0284(8) Uani 1 1 d .
H6 H -0.2355 0.0138 0.3783 0.034 Uiso 1 1 calc R
C7 C 0.2384(3) -0.08362(18) 0.48010(16) 0.0192(6) Uani 1 1 d .
C8 C 0.2311(3) -0.06770(18) 0.36494(16) 0.0214(7) Uani 1 1 d .
C9 C 0.3080(4) -0.1236(2) 0.34056(18) 0.0350(9) Uani 1 1 d .
H9 H 0.3773 -0.1437 0.3642 0.042 Uiso 1 1 calc R
C10 C 0.2822(4) -0.1503(3) 0.2807(2) 0.0440(11) Uani 1 1 d .
H10 H 0.3333 -0.1898 0.2640 0.053 Uiso 1 1 calc R
C11 C 0.1847(4) -0.1207(2) 0.24528(19) 0.0384(10) Uani 1 1 d .
H11 H 0.1702 -0.1385 0.2040 0.046 Uiso 1 1 calc R
C12 C 0.1082(4) -0.0649(2) 0.27003(19) 0.0358(9) Uani 1 1 d .
H12 H 0.0403 -0.0442 0.2458 0.043 Uiso 1 1 calc R
C13 C 0.1295(4) -0.0385(2) 0.33027(18) 0.0306(8) Uani 1 1 d .
H13 H 0.0752 -0.0009 0.3477 0.037 Uiso 1 1 calc R
C14 C 0.2321(3) 0.04144(18) 0.43291(16) 0.0199(6) Uani 1 1 d .
C15 C 0.4448(3) 0.0617(2) 0.3851(2) 0.0311(8) Uani 1 1 d .
H15A H 0.5059 0.0922 0.4091 0.047 Uiso 1 1 calc R
H15B H 0.4603 0.0689 0.3404 0.047 Uiso 1 1 calc R
H15C H 0.4560 0.0082 0.3958 0.047 Uiso 1 1 calc R
C19 C 0.2858(4) 0.16558(19) 0.39464(19) 0.0314(9) Uani 1 1 d .
H19A H 0.1932 0.1727 0.3890 0.047 Uiso 1 1 calc R
H19B H 0.3315 0.1863 0.3585 0.047 Uiso 1 1 calc R
H19C H 0.3137 0.1917 0.4326 0.047 Uiso 1 1 calc R
O1S O -0.1552(3) -0.21115(14) 0.46328(13) 0.0309(6) Uani 1 1 d .
H1O H -0.2257 -0.1928 0.4518 0.046 Uiso 1 1 calc R
C1S C -0.0563(4) -0.1916(2) 0.4182(2) 0.0425(11) Uani 1 1 d .
H1SA H 0.0287 -0.2064 0.4348 0.051 Uiso 1 1 calc R
H1SB H -0.0559 -0.1362 0.4116 0.051 Uiso 1 1 calc R
C2S C -0.0782(4) -0.2295(3) 0.3586(2) 0.0469(11) Uani 1 1 d .
H2SA H -0.0091 -0.2165 0.3294 0.070 Uiso 1 1 calc R
H2SB H -0.1607 -0.2133 0.3412 0.070 Uiso 1 1 calc R
H2SC H -0.0795 -0.2843 0.3651 0.070 Uiso 1 1 calc R
Cl1 Cl 0.39314(8) 0.11918(5) 0.56814(5) 0.03046(18) Uani 1 1 d .

loop_
_atom_site_aniso_label
_atom_site_aniso_U_11
_atom_site_aniso_U_22
_atom_site_aniso_U_33
_atom_site_aniso_U_23
_atom_site_aniso_U_13
_atom_site_aniso_U_12
Pt1 0.01576(7) 0.01377(7) 0.01831(8) 0.00127(7) 0.00013(7) -0.00013(6)
N1 0.0159(12) 0.0171(12) 0.0223(13) 0.0019(11) -0.0013(11) 0.0007(10)
N2 0.0253(15) 0.0237(14) 0.0291(17) 0.0045(12) 0.0054(12) 0.0068(11)
N3 0.0212(13) 0.0167(13) 0.0214(14) 0.0008(11) -0.0001(11) 0.0011(10)
N4 0.0196(14) 0.0201(13) 0.0287(16) 0.0027(12) 0.0060(12) -0.0003(11)
N5 0.0173(13) 0.0136(12) 0.0306(16) 0.0014(12) 0.0036(11) -0.0017(10)
C1 0.0199(15) 0.0218(16) 0.0220(17) 0.0004(13) 0.0008(13) 0.0054(12)
C2 0.0295(19) 0.0234(17) 0.0261(18) 0.0025(15) 0.0024(15) 0.0038(14)
C3 0.035(2) 0.0310(19) 0.030(2) 0.0116(17) 0.0037(16) 0.0018(16)
C4 0.046(2) 0.042(2) 0.0234(19) 0.0084(18) 0.0014(17) 0.0067(19)
C5 0.048(3) 0.038(2) 0.027(2) -0.0050(18) -0.0067(18) 0.0011(19)
C6 0.0279(18) 0.0267(18) 0.031(2) 0.0002(16) -0.0049(15) 0.0002(15)
C7 0.0197(15) 0.0168(14) 0.0210(15) -0.0001(12) -0.0024(13) -0.0013(12)
C8 0.0218(16) 0.0217(16) 0.0207(16) 0.0009(13) -0.0004(13) -0.0036(13)
C9 0.036(2) 0.041(2) 0.028(2) -0.0081(18) -0.0068(16) 0.0103(18)
C10 0.049(3) 0.049(3) 0.034(2) -0.016(2) -0.005(2) 0.014(2)
C11 0.052(3) 0.039(2) 0.0243(19) -0.0049(18) -0.0076(18) -0.008(2)
C12 0.040(2) 0.037(2) 0.030(2) 0.0036(17) -0.0121(18) -0.0019(18)
C13 0.033(2) 0.0295(19) 0.0289(19) -0.0005(16) -0.0063(16) 0.0011(16)
C14 0.0189(15) 0.0198(15) 0.0211(16) 0.0024(13) -0.0009(13) -0.0008(12)
C15 0.0231(18) 0.0289(18) 0.041(2) 0.0075(17) 0.0071(16) 0.0000(14)
C19 0.035(2) 0.0198(16) 0.040(2) 0.0038(16) 0.0108(17) -0.0002(15)
O1S 0.0296(14) 0.0265(13) 0.0367(15) 0.0041(12) 0.0038(12) 0.0036(11)
C1S 0.036(2) 0.038(2) 0.054(3) -0.007(2) 0.007(2) -0.0016(18)
C2S 0.039(2) 0.060(3) 0.042(3) 0.003(2) -0.001(2) 0.011(2)
Cl1 0.0222(4) 0.0338(4) 0.0353(5) -0.0007(4) 0.0007(4) 0.0043(4)

loop_
_atom_type_symbol
_atom_type_description
_atom_type_scat_dispersion_real
_atom_type_scat_dispersion_imag
_atom_type_scat_source
C C 0.0033 0.0016 'International Tables Vol C Tables 4.2.6.8 and 6.1.1.4'
H H 0.0000 0.0000 'International Tables Vol C Tables 4.2.6.8 and 6.1.1.4'
N N 0.0061 0.0033 'International Tables Vol C Tables 4.2.6.8 and 6.1.1.4'
Cl Cl 0.1484 0.1585 'International Tables Vol C Tables 4.2.6.8 and 6.1.1.4'
Pt Pt -1.7033 8.3905 'International Tables Vol C Tables 4.2.6.8 and 6.1.1.4'
O O 0.0106 0.0060 'International Tables Vol C Tables 4.2.6.8 and 6.1.1.4'

loop_
_geom_angle_atom_site_label_1
_geom_angle_atom_site_label_2
_geom_angle_atom_site_label_3
_geom_angle
_geom_angle_site_symmetry_1
_geom_angle_site_symmetry_3
N5 Pt1 N5 180.0 5_556 .
N5 Pt1 N1 94.71(11) 5_556 5_556
N5 Pt1 N1 85.29(11) . 5_556
N5 Pt1 N1 85.28(11) 5_556 .
N5 Pt1 N1 94.71(11) . .
N1 Pt1 N1 180.0 5_556 .
C7 N1 C1 120.6(3) 5_556 .
C7 N1 Pt1 122.0(2) 5_556 .
C1 N1 Pt1 117.2(2) . .
C7 N2 H2N 120.0 . .
C7 N2 H2M 120.0 . .
H2N N2 H2M 120.0 . .
C7 N3 C14 119.3(3) . .
C7 N3 C8 120.3(3) . .
C14 N3 C8 115.3(3) . .
C14 N4 C19 118.4(3) . .
C14 N4 C15 122.9(3) . .
C19 N4 C15 116.5(3) . .
C14 N5 Pt1 122.7(2) . .
C14 N5 H5N 119(3) . .
Pt1 N5 H5N 118(3) . .
C6 C1 C2 120.7(3) . .
C6 C1 N1 118.5(3) . .
C2 C1 N1 120.6(3) . .
C1 C2 C3 119.3(4) . .
C1 C2 H2 120.3 . .
C3 C2 H2 120.3 . .
C4 C3 C2 120.3(4) . .
C4 C3 H3 119.9 . .
C2 C3 H3 119.9 . .
C3 C4 C5 120.4(4) . .
C3 C4 H4 119.8 . .
C5 C4 H4 119.8 . .
C6 C5 C4 119.6(4) . .
C6 C5 H5A 120.2 . .
C4 C5 H5A 120.2 . .
C5 C6 C1 119.7(4) . .
C5 C6 H6 120.1 . .
C1 C6 H6 120.1 . .
N1 C7 N2 124.8(3) 5_556 .
N1 C7 N3 119.8(3) 5_556 .
N2 C7 N3 115.4(3) . .
C9 C8 C13 120.5(3) . .
C9 C8 N3 121.9(3) . .
C13 C8 N3 117.6(3) . .
C8 C9 C10 118.7(4) . .
C8 C9 H9 120.6 . .
C10 C9 H9 120.6 . .
C11 C10 C9 121.5(4) . .
C11 C10 H10 119.3 . .
C9 C10 H10 119.3 . .
C10 C11 C12 119.4(4) . .
C10 C11 H11 120.3 . .
C12 C11 H11 120.3 . .
C11 C12 C13 120.4(4) . .
C11 C12 H12 119.8 . .
C13 C12 H12 119.8 . .
C12 C13 C8 119.4(4) . .
C12 C13 H13 120.3 . .
C8 C13 H13 120.3 . .
N5 C14 N4 124.2(3) . .
N5 C14 N3 120.4(3) . .
N4 C14 N3 115.3(3) . .
N4 C15 H15A 109.5 . .
N4 C15 H15B 109.5 . .
H15A C15 H15B 109.5 . .
N4 C15 H15C 109.5 . .
H15A C15 H15C 109.5 . .
H15B C15 H15C 109.5 . .
N4 C19 H19A 109.5 . .
N4 C19 H19B 109.5 . .
H19A C19 H19B 109.5 . .
N4 C19 H19C 109.5 . .
H19A C19 H19C 109.5 . .
H19B C19 H19C 109.5 . .
C1S O1S H1O 109.5 . .
O1S C1S C2S 111.1(4) . .
O1S C1S H1SA 109.4 . .
C2S C1S H1SA 109.4 . .
O1S C1S H1SB 109.4 . .
C2S C1S H1SB 109.4 . .
H1SA C1S H1SB 108.0 . .
C1S C2S H2SA 109.5 . .
C1S C2S H2SB 109.5 . .
H2SA C2S H2SB 109.5 . .
C1S C2S H2SC 109.5 . .
H2SA C2S H2SC 109.5 . .
H2SB C2S H2SC 109.5 . .

loop_
_geom_bond_atom_site_label_1
_geom_bond_atom_site_label_2
_geom_bond_distance
_geom_bond_site_symmetry_2
_geom_bond_publ_flag
Pt1 N5 1.998(3) 5_556 ?
Pt1 N5 1.998(3) . yes
Pt1 N1 2.011(3) 5_556 ?
Pt1 N1 2.011(3) . yes
N1 C7 1.309(4) 5_556 ?
N1 C1 1.435(4) . yes
N2 C7 1.332(4) . yes
N2 H2N 0.8800 . ?
N2 H2M 0.8800 . ?
N3 C7 1.410(4) . yes
N3 C14 1.412(4) . yes
N3 C8 1.451(4) . yes
N4 C14 1.347(4) . yes
N4 C19 1.459(4) . yes
N4 C15 1.462(4) . yes
N5 C14 1.291(4) . yes
N5 H5N 0.86(4) . ?
C1 C6 1.389(5) . ?
C1 C2 1.390(5) . ?
C2 C3 1.392(5) . ?
C2 H2 0.9500 . ?
C3 C4 1.378(6) . ?
C3 H3 0.9500 . ?
C4 C5 1.396(6) . ?
C4 H4 0.9500 . ?
C5 C6 1.388(5) . ?
C5 H5A 0.9500 . ?
C6 H6 0.9500 . ?
C7 N1 1.309(4) 5_556 ?
C8 C9 1.376(5) . ?
C8 C13 1.393(5) . ?
C9 C10 1.391(5) . ?
C9 H9 0.9500 . ?
C10 C11 1.371(6) . ?
C10 H10 0.9500 . ?
C11 C12 1.376(6) . ?
C11 H11 0.9500 . ?
C12 C13 1.389(5) . ?
C12 H12 0.9500 . ?
C13 H13 0.9500 . ?
C15 H15A 0.9800 . ?
C15 H15B 0.9800 . ?
C15 H15C 0.9800 . ?
C19 H19A 0.9800 . ?
C19 H19B 0.9800 . ?
C19 H19C 0.9800 . ?
O1S C1S 1.453(5) . ?
O1S H1O 0.8400 . ?
C1S C2S 1.460(6) . ?
C1S H1SA 0.9900 . ?
C1S H1SB 0.9900 . ?
C2S H2SA 0.9800 . ?
C2S H2SB 0.9800 . ?
C2S H2SC 0.9800 . ?

loop_
_geom_hbond_atom_site_label_D
_geom_hbond_atom_site_label_H
_geom_hbond_atom_site_label_A
_geom_hbond_distance_DH
_geom_hbond_distance_HA
_geom_hbond_distance_DA
_geom_hbond_angle_DHA
_geom_hbond_site_symmetry_A
_geom_hbond_publ_flag
N2 H2M Cl1 0.88 2.40 3.170(3) 145.7 5_656 yes
N2 H2N O1S 0.88 2.16 2.887(4) 139.0 3_546 yes
C13 H13 N5 0.95 2.85 3.434(5) 120.4 . yes
C19 H19C O1S 0.98 2.79 3.428(5) 123.0 5_556 yes
O1S H1O Cl1 0.84 2.22 3.042(3) 166.2 5_556 yes
